data_4088695
loop_
_publ_author_name
'Shimbayashi, Takuya'
'Okamoto, Kazuhiro'
'Ohe, Kouichi'

_publ_section_title
;
 C--H Activation Induced by Oxidative Addition of N--O Bonds in Oxime
 Esters: Formation of Rhodacycles and Cycloaddition with Alkynes
;
_journal_issue 11
_journal_name_full Organometallics
_journal_page_first 2026
_journal_paper_doi 10.1021/acs.organomet.6b00311
_journal_volume 35
_journal_year 2016
_chemical_formula_moiety 'C79 H75 Cl2 N P2 Rh'
_chemical_formula_sum 'C79 H75 Cl2 N P2 Rh'
_chemical_formula_weight 1274.23
_space_group_crystal_system triclinic
_space_group_IT_number 2
_space_group_name_Hall '-P 1'
_space_group_name_H-M_alt 'P -1'
_atom_sites_solution_hydrogens geom
_atom_sites_solution_primary direct
_atom_sites_solution_secondary difmap
_cell_angle_alpha 106.500(4)
_cell_angle_beta 94.464(3)
_cell_angle_gamma 109.530(6)
_cell_formula_units_Z 2
_cell_length_a 13.788(6)
_cell_length_b 14.476(6)
_cell_length_c 18.584(7)
_cell_measurement_reflns_used 8147
_cell_measurement_temperature 143
_cell_measurement_theta_max 27.54
_cell_measurement_theta_min 3.07
_cell_volume 3290(2)
_computing_cell_refinement CrystalClear
_computing_data_collection 'CrystalClear (Rigaku/MSC Inc., 2006)'
_computing_data_reduction CrystalClear
_computing_molecular_graphics 'CrystalStructure 4.2'
_computing_publication_material 'CrystalStructure 4.2 (Rigaku, 2015)'
_computing_structure_refinement 'SHELXL97 (Sheldrick, 2008)'
_computing_structure_solution 'Il Milione (Burla, et al., 2007)'
_diffrn_ambient_temperature 143
_diffrn_detector_area_resol_mean 7.314
_diffrn_measured_fraction_theta_full 0.980
_diffrn_measured_fraction_theta_max 0.958
_diffrn_measurement_device_type 'Rigaku Saturn70'
_diffrn_measurement_method \w
_diffrn_radiation_type 'Mo K\a'
_diffrn_radiation_wavelength 0.71070
_diffrn_reflns_av_R_equivalents 0.0577
_diffrn_reflns_Laue_measured_fraction_full 0.980
_diffrn_reflns_Laue_measured_fraction_max 0.958
_diffrn_reflns_limit_h_max 16
_diffrn_reflns_limit_h_min -17
_diffrn_reflns_limit_k_max 18
_diffrn_reflns_limit_k_min -17
_diffrn_reflns_limit_l_max 22
_diffrn_reflns_limit_l_min -24
_diffrn_reflns_number 27071
_diffrn_reflns_point_group_measured_fraction_full 0.980
_diffrn_reflns_point_group_measured_fraction_max 0.958
_diffrn_reflns_theta_full 25.241
_diffrn_reflns_theta_max 27.519
_diffrn_reflns_theta_min 3.066
_diffrn_standards_number 0
_exptl_absorpt_coefficient_mu 0.433
_exptl_absorpt_correction_T_max 0.958
_exptl_absorpt_correction_T_min 0.853
_exptl_absorpt_correction_type multi-scan
_exptl_absorpt_process_details 'REQAB (Rigaku, 1998)'
_exptl_crystal_colour yellow
_exptl_crystal_density_diffrn 1.286
_exptl_crystal_density_method 'not measured'
_exptl_crystal_description prism
_exptl_crystal_F_000 1330.00
_exptl_crystal_size_max 0.200
_exptl_crystal_size_mid 0.200
_exptl_crystal_size_min 0.100
_refine_diff_density_max 0.72
_refine_diff_density_min -0.80
_refine_ls_extinction_method none
_refine_ls_goodness_of_fit_ref 1.065
_refine_ls_hydrogen_treatment constr
_refine_ls_number_parameters 766
_refine_ls_number_reflns 14498
_refine_ls_number_restraints 3
_refine_ls_R_factor_all 0.1062
_refine_ls_R_factor_gt 0.0653
_refine_ls_shift/su_max 0.001
_refine_ls_structure_factor_coef Fsqd
_refine_ls_weighting_details 'w = 1/[\s^2^(Fo^2^)+(0.0547P)^2^+0.2925P] where P=(Fo^2^+2Fc^2^)/3'
_refine_ls_weighting_scheme calc
_refine_ls_wR_factor_gt 0.1298
_refine_ls_wR_factor_ref 0.1528
_reflns_Friedel_coverage 0.000
_reflns_number_gt 9649
_reflns_number_total 14498
_reflns_threshold_expression F^2^>2.0\s(F^2^)
_cod_data_source_file om6b00311_si_002.cif
_cod_data_source_block 3
_cod_database_code 4088695
_shelxl_version_number 2014-3

loop_
_space_group_symop_id
_space_group_symop_operation_xyz
1 +X,+Y,+Z
2 -X,-Y,-Z

loop_
_atom_site_label
_atom_site_type_symbol
_atom_site_fract_x
_atom_site_fract_y
_atom_site_fract_z
_atom_site_U_iso_or_equiv
_atom_site_adp_type
_atom_site_occupancy
_atom_site_site_symmetry_order
_atom_site_calc_flag
_atom_site_refinement_flags_posn
_atom_site_refinement_flags_adp
Rh1 Rh 0.99117(2) 0.37017(3) 0.29806(2) 0.02177(10) Uani 1 1 d . .
Cl1 Cl 1.08230(8) 0.26506(8) 0.24016(6) 0.0278(2) Uani 1 1 d . .
Cl2 Cl 1.05961(8) 0.40048(8) 0.43485(6) 0.0292(2) Uani 1 1 d . .
P1 P 1.13344(8) 0.51519(8) 0.29598(6) 0.0215(2) Uani 1 1 d . .
P2 P 0.85216(8) 0.21451(8) 0.28956(6) 0.0216(2) Uani 1 1 d . .
N1 N 0.9064(3) 0.4584(3) 0.3344(2) 0.0280(8) Uani 1 1 d . .
H1 H 0.9089 0.4870 0.3834 0.034 Uiso 1 1 calc R U
C1 C 0.8480(3) 0.4715(3) 0.2825(3) 0.0327(10) Uani 1 1 d . .
C2 C 0.7852(4) 0.5400(4) 0.3002(3) 0.0439(13) Uani 1 1 d . .
H2 H 0.7172 0.5045 0.2628 0.053 Uiso 1 1 calc R U
C3 C 0.7607(5) 0.5580(5) 0.3773(4) 0.0715(19) Uani 1 1 d . .
H3A H 0.7200 0.6028 0.3851 0.086 Uiso 1 1 calc R U
H3B H 0.7197 0.4914 0.3829 0.086 Uiso 1 1 calc R U
H3C H 0.8260 0.5916 0.4153 0.086 Uiso 1 1 calc R U
C4 C 0.8436(4) 0.6436(4) 0.2873(4) 0.0584(17) Uani 1 1 d . .
H4A H 0.8590 0.6295 0.2356 0.070 Uiso 1 1 calc R U
H4B H 0.7996 0.6852 0.2934 0.070 Uiso 1 1 calc R U
H4C H 0.9093 0.6818 0.3248 0.070 Uiso 1 1 calc R U
C5 C 0.8496(3) 0.4171(3) 0.2038(3) 0.0299(10) Uani 1 1 d . .
C6 C 1.1238(3) 0.6412(3) 0.3396(2) 0.0250(9) Uani 1 1 d . .
C7 C 0.7940(3) 0.1301(3) 0.1909(2) 0.0254(9) Uani 1 1 d . .
C8 C 1.1556(3) 0.5106(3) 0.1999(2) 0.0270(9) Uani 1 1 d . .
C9 C 0.9113(4) -0.0207(4) 0.3951(3) 0.0380(11) Uani 1 1 d . .
H9 H 0.9221 -0.0704 0.4155 0.046 Uiso 1 1 calc R U
C10 C 1.1458(3) 0.7203(3) 0.3079(3) 0.0321(10) Uani 1 1 d . .
H10 H 1.1639 0.7088 0.2587 0.039 Uiso 1 1 calc R U
C11 C 0.9188(3) 0.3620(3) 0.1965(3) 0.0268(9) Uani 1 1 d . .
C12 C 1.3455(3) 0.6313(4) 0.3547(3) 0.0331(10) Uani 1 1 d . .
H12 H 1.3316 0.6819 0.3370 0.040 Uiso 1 1 calc R U
C13 C 0.7652(3) 0.3071(3) 0.4037(2) 0.0281(9) Uani 1 1 d . .
H13 H 0.8363 0.3480 0.4275 0.034 Uiso 1 1 calc R U
C14 C 1.2864(3) 0.4652(3) 0.3706(2) 0.0298(10) Uani 1 1 d . .
H14 H 1.2317 0.4011 0.3647 0.036 Uiso 1 1 calc R U
C15 C 0.6865(3) 0.0887(3) 0.0682(2) 0.0300(10) Uani 1 1 d . .
H15 H 0.6371 0.1014 0.0377 0.036 Uiso 1 1 calc R U
C16 C 1.2646(3) 0.5373(3) 0.3450(2) 0.0242(9) Uani 1 1 d . .
C17 C 1.1419(4) 0.8151(4) 0.3465(3) 0.0364(11) Uani 1 1 d . .
H17 H 1.1571 0.8683 0.3240 0.044 Uiso 1 1 calc R U
C18 C 1.0988(3) 0.6601(3) 0.4122(2) 0.0277(9) Uani 1 1 d . .
H18 H 1.0841 0.6071 0.4350 0.033 Uiso 1 1 calc R U
C19 C 0.6856(4) 0.3227(4) 0.4417(3) 0.0345(11) Uani 1 1 d . .
H19 H 0.7021 0.3735 0.4909 0.041 Uiso 1 1 calc R U
C20 C 1.3881(3) 0.4846(4) 0.4052(3) 0.0345(11) Uani 1 1 d . .
H20 H 1.4027 0.4337 0.4219 0.041 Uiso 1 1 calc R U
C21 C 0.7953(4) 0.0406(4) 0.3365(3) 0.0375(11) Uani 1 1 d . .
H21 H 0.7260 0.0321 0.3170 0.045 Uiso 1 1 calc R U
C22 C 0.9955(4) 0.0626(4) 0.3923(3) 0.0372(11) Uani 1 1 d . .
H22 H 1.0648 0.0705 0.4113 0.045 Uiso 1 1 calc R U
C23 C 0.6379(3) 0.1726(4) 0.2984(2) 0.0312(10) Uani 1 1 d . .
H23 H 0.6208 0.1207 0.2496 0.037 Uiso 1 1 calc R U
C24 C 0.7226(3) 0.1482(3) 0.1446(2) 0.0290(10) Uani 1 1 d . .
H24 H 0.6984 0.2024 0.1659 0.035 Uiso 1 1 calc R U
C25 C 1.1158(4) 0.8325(4) 0.4182(3) 0.0372(11) Uani 1 1 d . .
H25 H 1.1122 0.8975 0.4447 0.045 Uiso 1 1 calc R U
C26 C 0.7876(3) 0.4124(4) 0.1377(3) 0.0391(12) Uani 1 1 d . .
H26 H 0.7412 0.4487 0.1426 0.047 Uiso 1 1 calc R U
C27 C 1.4671(3) 0.5785(4) 0.4148(3) 0.0369(11) Uani 1 1 d . .
H27 H 1.5363 0.5924 0.4387 0.044 Uiso 1 1 calc R U
C28 C 0.8630(4) 0.3048(4) 0.0592(3) 0.0402(12) Uani 1 1 d . .
H28 H 0.8676 0.2662 0.0097 0.048 Uiso 1 1 calc R U
C29 C 1.2534(3) 0.2054(4) 0.3700(3) 0.0382(11) Uani 1 1 d . .
H29 H 1.2341 0.2358 0.3350 0.046 Uiso 1 1 calc R U
C30 C 0.8287(3) 0.0507(3) 0.1576(3) 0.0317(10) Uani 1 1 d . .
H30 H 0.8770 0.0366 0.1880 0.038 Uiso 1 1 calc R U
C31 C 0.5588(3) 0.1887(4) 0.3364(3) 0.0358(11) Uani 1 1 d . .
H31 H 0.4875 0.1475 0.3133 0.043 Uiso 1 1 calc R U
C32 C 0.7939(4) -0.0082(4) 0.0807(3) 0.0387(11) Uani 1 1 d . .
H32 H 0.8189 -0.0614 0.0585 0.046 Uiso 1 1 calc R U
C33 C 0.5827(4) 0.2632(4) 0.4066(3) 0.0372(11) Uani 1 1 d . .
H33 H 0.5278 0.2740 0.4315 0.045 Uiso 1 1 calc R U
C34 C 1.2323(4) 0.4746(4) 0.1711(3) 0.0366(11) Uani 1 1 d . .
H34 H 1.2750 0.4566 0.2030 0.044 Uiso 1 1 calc R U
C35 C 1.4461(3) 0.6515(4) 0.3901(3) 0.0358(11) Uani 1 1 d . .
H35 H 1.5006 0.7162 0.3972 0.043 Uiso 1 1 calc R U
C36 C 1.2508(4) 0.2449(4) 0.4462(3) 0.0389(12) Uani 1 1 d . .
H36 H 1.2296 0.3021 0.4638 0.047 Uiso 1 1 calc R U
C37 C 1.0939(3) 0.5356(3) 0.1508(3) 0.0344(11) Uani 1 1 d . .
H37 H 1.0400 0.5584 0.1681 0.041 Uiso 1 1 calc R U
C38 C 1.0949(4) 0.7550(4) 0.4517(3) 0.0371(11) Uani 1 1 d . .
H38 H 1.0781 0.7672 0.5013 0.045 Uiso 1 1 calc R U
C39 C 0.7940(4) 0.3561(4) 0.0670(3) 0.0401(12) Uani 1 1 d . .
H39 H 0.7510 0.3522 0.0228 0.048 Uiso 1 1 calc R U
C40 C 1.1857(5) 0.4913(4) 0.0500(3) 0.0494(14) Uani 1 1 d . .
H40 H 1.1954 0.4845 -0.0010 0.059 Uiso 1 1 calc R U
C41 C 1.2839(4) 0.1218(4) 0.3439(3) 0.0436(13) Uani 1 1 d . .
H41 H 1.2855 0.0946 0.2913 0.052 Uiso 1 1 calc R U
C42 C 0.7427(3) 0.2334(3) 0.3324(2) 0.0249(9) Uani 1 1 d . .
C43 C 0.9795(3) 0.1354(3) 0.3617(2) 0.0303(10) Uani 1 1 d . .
H43 H 1.0378 0.1927 0.3607 0.036 Uiso 1 1 calc R U
C44 C 0.9259(3) 0.3092(4) 0.1237(3) 0.0329(10) Uani 1 1 d . .
H44 H 0.9744 0.2753 0.1174 0.039 Uiso 1 1 calc R U
C45 C 0.7220(4) 0.0115(4) 0.0367(3) 0.0380(11) Uani 1 1 d . .
H45 H 0.6972 -0.0291 -0.0159 0.046 Uiso 1 1 calc R U
C46 C 1.3123(4) 0.0783(4) 0.3957(4) 0.0465(14) Uani 1 1 d . .
H46 H 1.3332 0.0208 0.3781 0.056 Uiso 1 1 calc R U
C47 C 1.2796(4) 0.1999(4) 0.4971(3) 0.0446(13) Uani 1 1 d . .
H47 H 1.2779 0.2265 0.5498 0.054 Uiso 1 1 calc R U
C48 C 0.8107(4) -0.0303(4) 0.3676(3) 0.0427(12) Uani 1 1 d . .
H48 H 0.7521 -0.0862 0.3703 0.051 Uiso 1 1 calc R U
C49 C 1.1110(4) 0.5274(4) 0.0771(3) 0.0446(14) Uani 1 1 d . .
H49 H 1.0704 0.5471 0.0449 0.054 Uiso 1 1 calc R U
C50 C 0.8793(3) 0.1243(3) 0.3331(2) 0.0245(9) Uani 1 1 d . .
C51 C 1.2465(5) 0.4650(4) 0.0965(3) 0.0489(14) Uani 1 1 d . .
H51 H 1.2984 0.4401 0.0776 0.059 Uiso 1 1 calc R U
C52 C 0.5676(4) 0.0285(4) -0.1360(3) 0.0532(15) Uani 1 1 d . .
H52 H 0.5316 -0.0366 -0.1301 0.064 Uiso 1 1 calc R U
C53 C 1.5021(5) 0.2636(4) 0.1026(4) 0.0580(16) Uani 1 1 d . .
H53 H 1.5597 0.2603 0.0785 0.070 Uiso 1 1 calc R U
C54 C 1.3107(4) 0.1168(4) 0.4713(4) 0.0513(15) Uani 1 1 d . .
H54 H 1.3309 0.0867 0.5062 0.062 Uiso 1 1 calc R U
C55 C 0.5193(4) 0.0982(5) -0.1315(4) 0.0600(16) Uani 1 1 d . .
H55 H 0.4499 0.0816 -0.1220 0.072 Uiso 1 1 calc R U
C56 C 0.9716(4) -0.2014(5) 0.0534(4) 0.0620(17) Uani 1 1 d . .
H56 H 0.9438 -0.2621 0.0096 0.074 Uiso 1 1 calc R U
C57 C 0.6751(6) 0.7435(6) 0.1769(6) 0.089(3) Uani 1 1 d . .
H57 H 0.7193 0.8145 0.1899 0.107 Uiso 1 1 calc R U
C58 C 0.6692(5) 0.0533(5) -0.1493(3) 0.0613(17) Uani 1 1 d . .
H58 H 0.7036 0.0058 -0.1517 0.074 Uiso 1 1 calc R U
C59 C 1.5126(5) 0.2851(5) 0.1797(4) 0.0617(17) Uani 1 1 d . .
H59 H 1.5776 0.2968 0.2092 0.074 Uiso 1 1 calc R U
C60 C 0.5239(12) 0.0608(12) 0.5776(5) 0.141(4) Uani 1 1 d D .
H60 H 0.5410 0.1028 0.6299 0.169 Uiso 1 1 calc R U
C61 C 0.7202(5) 0.1478(6) -0.1589(3) 0.070(2) Uani 1 1 d . .
H61 H 0.7895 0.1647 -0.1688 0.085 Uiso 1 1 calc R U
C62 C 1.3250(5) 0.2512(4) 0.0953(4) 0.0666(19) Uani 1 1 d . .
H62 H 1.2601 0.2399 0.0659 0.080 Uiso 1 1 calc R U
C63 C 1.4087(5) 0.2468(4) 0.0600(4) 0.0625(17) Uani 1 1 d . .
H63 H 1.4013 0.2322 0.0063 0.075 Uiso 1 1 calc R U
C65 C 0.6713(5) 0.2171(5) -0.1543(3) 0.0635(17) Uani 1 1 d . .
H65 H 0.7066 0.2822 -0.1606 0.076 Uiso 1 1 calc R U
C66 C 0.5708(5) 0.1914(5) -0.1406(4) 0.0659(17) Uani 1 1 d . .
H66 H 0.5367 0.2393 -0.1374 0.079 Uiso 1 1 calc R U
C67 C 1.4304(5) 0.2899(5) 0.2146(4) 0.0692(19) Uani 1 1 d . .
H67 H 1.4386 0.3060 0.2685 0.083 Uiso 1 1 calc R U
C68 C 1.3357(5) 0.2717(5) 0.1724(5) 0.069(2) Uani 1 1 d . .
H68 H 1.2779 0.2735 0.1968 0.083 Uiso 1 1 calc R U
C69 C 0.9578(5) -0.2092(6) 0.1232(5) 0.073(2) Uani 1 1 d . .
H69 H 0.9208 -0.2749 0.1280 0.087 Uiso 1 1 calc R U
C70 C 0.5494(5) 0.6108(6) 0.2065(4) 0.074(2) Uani 1 1 d . .
H70 H 0.5053 0.5888 0.2401 0.089 Uiso 1 1 calc R U
C71 C 1.0628(5) -0.0222(5) 0.1095(5) 0.074(2) Uani 1 1 d . .
H71 H 1.0995 0.0433 0.1043 0.088 Uiso 1 1 calc R U
C72 C 1.0239(5) -0.1095(5) 0.0450(4) 0.0646(17) Uani 1 1 d . .
H72 H 1.0339 -0.1047 -0.0040 0.078 Uiso 1 1 calc R U
C73 C 0.5499(5) 0.5415(5) 0.1405(5) 0.074(2) Uani 1 1 d . .
H73 H 0.5060 0.4706 0.1279 0.089 Uiso 1 1 calc R U
C74 C 0.5813(5) 0.0876(4) 0.5260(8) 0.085(3) Uani 1 1 d D .
H74 H 0.6407 0.1508 0.5440 0.102 Uiso 1 1 calc R U
C75 C 0.6742(5) 0.6735(8) 0.1106(5) 0.090(3) Uani 1 1 d . .
H75 H 0.7176 0.6959 0.0768 0.109 Uiso 1 1 calc R U
C76 C 0.6122(6) 0.7114(6) 0.2246(4) 0.082(2) Uani 1 1 d . .
H76 H 0.6123 0.7604 0.2712 0.098 Uiso 1 1 calc R U
C77 C 0.5614(10) 0.0318(10) 0.4507(7) 0.113(4) Uani 1 1 d D .
H77 H 0.6055 0.0560 0.4179 0.136 Uiso 1 1 calc R U
C78 C 0.6119(6) 0.5714(7) 0.0916(4) 0.084(2) Uani 1 1 d . .
H78 H 0.6119 0.5222 0.0451 0.100 Uiso 1 1 calc R U
C79 C 0.9974(6) -0.1218(8) 0.1871(4) 0.086(2) Uani 1 1 d . .
H79 H 0.9881 -0.1270 0.2361 0.103 Uiso 1 1 calc R U
C80 C 1.0500(6) -0.0274(7) 0.1799(5) 0.086(3) Uani 1 1 d . .
H80 H 1.0772 0.0336 0.2236 0.103 Uiso 1 1 calc R U

loop_
_atom_site_aniso_label
_atom_site_aniso_U_11
_atom_site_aniso_U_22
_atom_site_aniso_U_33
_atom_site_aniso_U_23
_atom_site_aniso_U_13
_atom_site_aniso_U_12
Rh1 0.01875(17) 0.02410(18) 0.02449(17) 0.00994(14) 0.00392(12) 0.00895(13)
Cl1 0.0240(5) 0.0301(6) 0.0315(5) 0.0089(5) 0.0068(4) 0.0135(4)
Cl2 0.0311(6) 0.0314(6) 0.0252(5) 0.0109(5) 0.0026(4) 0.0113(5)
P1 0.0183(5) 0.0242(6) 0.0224(5) 0.0094(4) 0.0017(4) 0.0073(4)
P2 0.0192(5) 0.0236(6) 0.0226(5) 0.0089(5) 0.0036(4) 0.0079(4)
N1 0.0249(19) 0.031(2) 0.033(2) 0.0168(17) 0.0074(15) 0.0114(16)
C1 0.023(2) 0.027(2) 0.055(3) 0.019(2) 0.010(2) 0.0110(19)
C2 0.039(3) 0.043(3) 0.065(4) 0.025(3) 0.018(3) 0.027(2)
C3 0.095(5) 0.084(5) 0.077(5) 0.038(4) 0.038(4) 0.070(4)
C4 0.044(3) 0.041(3) 0.102(5) 0.036(3) 0.011(3) 0.021(3)
C5 0.019(2) 0.037(3) 0.041(3) 0.022(2) 0.0076(19) 0.011(2)
C6 0.017(2) 0.028(2) 0.030(2) 0.0110(19) 0.0014(16) 0.0074(18)
C7 0.023(2) 0.028(2) 0.026(2) 0.0105(19) 0.0079(17) 0.0075(18)
C8 0.032(2) 0.022(2) 0.022(2) 0.0085(18) 0.0034(17) 0.0032(19)
C9 0.047(3) 0.029(3) 0.041(3) 0.019(2) 0.003(2) 0.013(2)
C10 0.030(2) 0.025(2) 0.042(3) 0.015(2) 0.009(2) 0.008(2)
C11 0.013(2) 0.028(2) 0.038(2) 0.018(2) 0.0039(17) -0.0004(17)
C12 0.027(2) 0.034(3) 0.038(3) 0.014(2) 0.0035(19) 0.009(2)
C13 0.025(2) 0.036(2) 0.024(2) 0.0122(19) 0.0036(17) 0.009(2)
C14 0.021(2) 0.031(2) 0.034(2) 0.012(2) -0.0001(18) 0.0058(19)
C15 0.028(2) 0.032(2) 0.028(2) 0.015(2) -0.0005(18) 0.005(2)
C16 0.022(2) 0.029(2) 0.019(2) 0.0059(17) 0.0033(16) 0.0079(18)
C17 0.037(3) 0.029(2) 0.046(3) 0.018(2) 0.004(2) 0.012(2)
C18 0.030(2) 0.024(2) 0.030(2) 0.0099(19) 0.0012(18) 0.0103(19)
C19 0.038(3) 0.043(3) 0.025(2) 0.010(2) 0.011(2) 0.018(2)
C20 0.028(2) 0.043(3) 0.038(3) 0.015(2) 0.0016(19) 0.019(2)
C21 0.030(3) 0.039(3) 0.046(3) 0.019(2) 0.008(2) 0.011(2)
C22 0.034(3) 0.037(3) 0.046(3) 0.019(2) 0.003(2) 0.017(2)
C23 0.026(2) 0.038(3) 0.026(2) 0.008(2) 0.0070(18) 0.010(2)
C24 0.028(2) 0.029(2) 0.029(2) 0.013(2) 0.0034(18) 0.0073(19)
C25 0.036(3) 0.026(2) 0.048(3) 0.009(2) 0.002(2) 0.013(2)
C26 0.027(2) 0.044(3) 0.053(3) 0.030(3) 0.000(2) 0.010(2)
C27 0.021(2) 0.050(3) 0.036(3) 0.008(2) 0.0035(19) 0.015(2)
C28 0.035(3) 0.050(3) 0.029(2) 0.019(2) 0.002(2) 0.004(2)
C29 0.030(3) 0.042(3) 0.048(3) 0.019(2) 0.004(2) 0.018(2)
C30 0.030(2) 0.029(2) 0.033(2) 0.007(2) 0.0033(19) 0.010(2)
C31 0.022(2) 0.048(3) 0.031(2) 0.010(2) 0.0027(18) 0.009(2)
C32 0.042(3) 0.031(3) 0.041(3) 0.009(2) 0.010(2) 0.012(2)
C33 0.029(3) 0.056(3) 0.032(3) 0.015(2) 0.015(2) 0.020(2)
C34 0.049(3) 0.035(3) 0.031(2) 0.014(2) 0.012(2) 0.019(2)
C35 0.021(2) 0.038(3) 0.043(3) 0.012(2) 0.005(2) 0.006(2)
C36 0.033(3) 0.033(3) 0.052(3) 0.019(2) 0.002(2) 0.012(2)
C37 0.027(2) 0.036(3) 0.033(2) 0.016(2) -0.0036(19) 0.001(2)
C38 0.041(3) 0.036(3) 0.033(3) 0.008(2) 0.003(2) 0.017(2)
C39 0.034(3) 0.049(3) 0.034(3) 0.025(2) -0.003(2) 0.004(2)
C40 0.076(4) 0.036(3) 0.027(3) 0.011(2) 0.012(3) 0.008(3)
C41 0.032(3) 0.043(3) 0.061(3) 0.019(3) 0.012(2) 0.017(2)
C42 0.023(2) 0.031(2) 0.025(2) 0.0126(19) 0.0060(17) 0.0135(19)
C43 0.030(2) 0.031(2) 0.032(2) 0.014(2) 0.0055(19) 0.011(2)
C44 0.023(2) 0.035(3) 0.035(3) 0.016(2) 0.0022(19) 0.000(2)
C45 0.043(3) 0.035(3) 0.022(2) 0.004(2) 0.004(2) 0.003(2)
C46 0.028(3) 0.028(3) 0.084(4) 0.022(3) 0.006(3) 0.010(2)
C47 0.038(3) 0.043(3) 0.050(3) 0.017(3) 0.001(2) 0.012(2)
C48 0.038(3) 0.040(3) 0.051(3) 0.026(3) 0.004(2) 0.007(2)
C49 0.047(3) 0.039(3) 0.033(3) 0.021(2) -0.009(2) -0.007(2)
C50 0.022(2) 0.024(2) 0.027(2) 0.0081(18) 0.0039(17) 0.0081(18)
C51 0.072(4) 0.051(3) 0.035(3) 0.018(3) 0.024(3) 0.030(3)
C52 0.049(4) 0.049(3) 0.044(3) 0.012(3) -0.005(3) 0.004(3)
C53 0.050(4) 0.044(3) 0.087(5) 0.025(3) 0.027(3) 0.021(3)
C54 0.035(3) 0.047(3) 0.075(4) 0.033(3) -0.006(3) 0.012(3)
C55 0.036(3) 0.062(4) 0.073(4) 0.024(4) 0.009(3) 0.006(3)
C56 0.046(4) 0.053(4) 0.069(4) 0.002(3) 0.014(3) 0.011(3)
C57 0.054(5) 0.061(5) 0.138(8) 0.035(5) -0.003(5) 0.007(4)
C58 0.066(4) 0.089(5) 0.040(3) 0.017(3) 0.010(3) 0.047(4)
C59 0.050(4) 0.065(4) 0.090(5) 0.039(4) 0.021(3) 0.033(3)
C60 0.179(12) 0.169(14) 0.159(10) 0.075(11) 0.035(11) 0.149(12)
C61 0.040(4) 0.115(6) 0.057(4) 0.033(4) 0.024(3) 0.022(4)
C62 0.041(4) 0.042(3) 0.108(6) 0.016(4) -0.001(4) 0.014(3)
C63 0.072(5) 0.025(3) 0.075(5) 0.005(3) 0.010(4) 0.011(3)
C65 0.054(4) 0.058(4) 0.060(4) 0.015(3) 0.015(3) 0.000(3)
C66 0.056(4) 0.059(4) 0.084(5) 0.024(4) 0.021(3) 0.022(3)
C67 0.084(5) 0.067(4) 0.088(5) 0.042(4) 0.046(4) 0.048(4)
C68 0.049(4) 0.053(4) 0.124(7) 0.041(4) 0.046(4) 0.026(3)
C69 0.055(4) 0.085(5) 0.090(6) 0.042(5) 0.031(4) 0.024(4)
C70 0.059(4) 0.094(6) 0.075(5) 0.035(5) 0.023(4) 0.026(4)
C71 0.046(4) 0.045(4) 0.121(7) 0.015(4) 0.014(4) 0.018(3)
C72 0.052(4) 0.065(4) 0.076(5) 0.025(4) 0.022(3) 0.017(3)
C73 0.060(4) 0.053(4) 0.100(6) 0.016(4) 0.001(4) 0.021(3)
C74 0.063(5) 0.059(5) 0.144(9) 0.036(6) 0.005(6) 0.039(4)
C75 0.049(4) 0.146(9) 0.088(6) 0.076(6) 0.010(4) 0.019(5)
C76 0.062(5) 0.084(6) 0.078(5) -0.006(4) 0.004(4) 0.032(4)
C77 0.120(9) 0.095(7) 0.194(15) 0.095(9) 0.056(8) 0.080(7)
C78 0.068(5) 0.115(7) 0.063(5) 0.007(5) 0.017(4) 0.045(5)
C79 0.070(5) 0.147(8) 0.056(5) 0.028(5) 0.014(4) 0.064(6)
C80 0.056(5) 0.102(6) 0.077(5) -0.023(5) -0.009(4) 0.050(5)

loop_
_atom_type_symbol
_atom_type_description
_atom_type_scat_dispersion_real
_atom_type_scat_dispersion_imag
_atom_type_scat_source
C C 0.0033 0.0016
;
International Tables for Crystallography
(Vol. C, Tables 4.2.6.8 and 6.1.1.4)
;
H H 0.0000 0.0000
;
International Tables for Crystallography
(Vol. C, Table 6.1.1.4)
;
N N 0.0061 0.0033
;
International Tables for Crystallography
(Vol. C, Tables 4.2.6.8 and 6.1.1.4)
;
Rh Rh -1.1178 0.9187
;
International Tables for Crystallography
(Vol. C, Tables 4.2.6.8 and 6.1.1.4)
;
Cl Cl 0.1484 0.1585
;
International Tables for Crystallography
(Vol. C, Tables 4.2.6.8 and 6.1.1.4)
;
P P 0.1023 0.0942
;
International Tables for Crystallography
(Vol. C, Tables 4.2.6.8 and 6.1.1.4)
;

loop_
_geom_angle_atom_site_label_1
_geom_angle_atom_site_label_2
_geom_angle_atom_site_label_3
_geom_angle
_geom_angle_site_symmetry_1
_geom_angle_site_symmetry_3
C11 Rh1 N1 80.01(16) . .
C11 Rh1 P1 89.35(11) . .
N1 Rh1 P1 91.79(10) . .
C11 Rh1 Cl1 92.98(13) . .
N1 Rh1 Cl1 172.98(10) . .
P1 Rh1 Cl1 87.73(5) . .
C11 Rh1 P2 88.29(11) . .
N1 Rh1 P2 92.77(10) . .
P1 Rh1 P2 174.42(4) . .
Cl1 Rh1 P2 87.35(5) . .
C11 Rh1 Cl2 168.67(13) . .
N1 Rh1 Cl2 88.68(10) . .
P1 Rh1 Cl2 91.67(4) . .
Cl1 Rh1 Cl2 98.33(4) . .
P2 Rh1 Cl2 91.64(4) . .
C8 P1 C6 105.63(19) . .
C8 P1 C16 101.65(19) . .
C6 P1 C16 101.23(19) . .
C8 P1 Rh1 113.24(14) . .
C6 P1 Rh1 115.37(13) . .
C16 P1 Rh1 117.91(14) . .
C42 P2 C7 105.21(19) . .
C42 P2 C50 101.45(18) . .
C7 P2 C50 101.70(19) . .
C42 P2 Rh1 114.73(14) . .
C7 P2 Rh1 112.76(13) . .
C50 P2 Rh1 119.16(14) . .
C1 N1 Rh1 117.6(3) . .
C1 N1 H1 121.2 . .
Rh1 N1 H1 121.2 . .
N1 C1 C5 115.0(4) . .
N1 C1 C2 124.1(5) . .
C5 C1 C2 120.9(4) . .
C3 C2 C1 113.5(4) . .
C3 C2 C4 111.1(5) . .
C1 C2 C4 109.3(4) . .
C3 C2 H2 107.6 . .
C1 C2 H2 107.6 . .
C4 C2 H2 107.6 . .
C2 C3 H3A 109.5 . .
C2 C3 H3B 109.5 . .
H3A C3 H3B 109.5 . .
C2 C3 H3C 109.5 . .
H3A C3 H3C 109.5 . .
H3B C3 H3C 109.5 . .
C2 C4 H4A 109.5 . .
C2 C4 H4B 109.5 . .
H4A C4 H4B 109.5 . .
C2 C4 H4C 109.5 . .
H4A C4 H4C 109.5 . .
H4B C4 H4C 109.5 . .
C26 C5 C11 119.7(4) . .
C26 C5 C1 126.0(4) . .
C11 C5 C1 114.3(4) . .
C10 C6 C18 118.5(4) . .
C10 C6 P1 124.9(3) . .
C18 C6 P1 116.5(3) . .
C30 C7 C24 117.9(4) . .
C30 C7 P2 119.6(3) . .
C24 C7 P2 122.2(3) . .
C37 C8 C34 117.8(4) . .
C37 C8 P1 122.2(4) . .
C34 C8 P1 119.9(3) . .
C22 C9 C48 118.9(4) . .
C22 C9 H9 120.6 . .
C48 C9 H9 120.6 . .
C17 C10 C6 121.1(4) . .
C17 C10 H10 119.4 . .
C6 C10 H10 119.4 . .
C44 C11 C5 117.9(4) . .
C44 C11 Rh1 128.9(3) . .
C5 C11 Rh1 113.1(3) . .
C35 C12 C16 120.5(4) . .
C35 C12 H12 119.7 . .
C16 C12 H12 119.7 . .
C42 C13 C19 121.3(4) . .
C42 C13 H13 119.3 . .
C19 C13 H13 119.3 . .
C16 C14 C20 120.8(4) . .
C16 C14 H14 119.6 . .
C20 C14 H14 119.6 . .
C45 C15 C24 119.9(4) . .
C45 C15 H15 120.0 . .
C24 C15 H15 120.0 . .
C14 C16 C12 118.8(4) . .
C14 C16 P1 123.2(3) . .
C12 C16 P1 118.0(3) . .
C10 C17 C25 119.8(4) . .
C10 C17 H17 120.1 . .
C25 C17 H17 120.1 . .
C38 C18 C6 120.9(4) . .
C38 C18 H18 119.5 . .
C6 C18 H18 119.5 . .
C33 C19 C13 118.9(4) . .
C33 C19 H19 120.6 . .
C13 C19 H19 120.6 . .
C27 C20 C14 119.5(4) . .
C27 C20 H20 120.2 . .
C14 C20 H20 120.2 . .
C48 C21 C50 121.2(4) . .
C48 C21 H21 119.4 . .
C50 C21 H21 119.4 . .
C9 C22 C43 120.5(4) . .
C9 C22 H22 119.7 . .
C43 C22 H22 119.7 . .
C31 C23 C42 119.5(4) . .
C31 C23 H23 120.2 . .
C42 C23 H23 120.2 . .
C15 C24 C7 121.2(4) . .
C15 C24 H24 119.4 . .
C7 C24 H24 119.4 . .
C17 C25 C38 120.1(4) . .
C17 C25 H25 119.9 . .
C38 C25 H25 119.9 . .
C39 C26 C5 120.5(5) . .
C39 C26 H26 119.8 . .
C5 C26 H26 119.8 . .
C35 C27 C20 120.2(4) . .
C35 C27 H27 119.9 . .
C20 C27 H27 119.9 . .
C39 C28 C44 120.4(5) . .
C39 C28 H28 119.8 . .
C44 C28 H28 119.8 . .
C36 C29 C41 120.6(5) . .
C36 C29 H29 119.7 . .
C41 C29 H29 119.7 . .
C32 C30 C7 121.1(4) . .
C32 C30 H30 119.5 . .
C7 C30 H30 119.5 . .
C33 C31 C23 120.7(4) . .
C33 C31 H31 119.7 . .
C23 C31 H31 119.7 . .
C30 C32 C45 119.3(5) . .
C30 C32 H32 120.3 . .
C45 C32 H32 120.3 . .
C31 C33 C19 120.7(4) . .
C31 C33 H33 119.7 . .
C19 C33 H33 119.7 . .
C51 C34 C8 120.8(5) . .
C51 C34 H34 119.6 . .
C8 C34 H34 119.6 . .
C27 C35 C12 120.1(4) . .
C27 C35 H35 120.0 . .
C12 C35 H35 120.0 . .
C29 C36 C47 119.2(5) . .
C29 C36 H36 120.4 . .
C47 C36 H36 120.4 . .
C49 C37 C8 120.3(5) . .
C49 C37 H37 119.9 . .
C8 C37 H37 119.9 . .
C18 C38 C25 119.5(4) . .
C18 C38 H38 120.2 . .
C25 C38 H38 120.2 . .
C26 C39 C28 120.1(4) . .
C26 C39 H39 119.9 . .
C28 C39 H39 119.9 . .
C51 C40 C49 120.2(5) . .
C51 C40 H40 119.9 . .
C49 C40 H40 119.9 . .
C29 C41 C46 119.1(5) . .
C29 C41 H41 120.4 . .
C46 C41 H41 120.4 . .
C13 C42 C23 118.9(4) . .
C13 C42 P2 118.0(3) . .
C23 C42 P2 123.0(3) . .
C50 C43 C22 120.4(4) . .
C50 C43 H43 119.8 . .
C22 C43 H43 119.8 . .
C11 C44 C28 121.2(5) . .
C11 C44 H44 119.4 . .
C28 C44 H44 119.4 . .
C15 C45 C32 120.6(4) . .
C15 C45 H45 119.7 . .
C32 C45 H45 119.7 . .
C54 C46 C41 121.0(5) . .
C54 C46 H46 119.5 . .
C41 C46 H46 119.5 . .
C54 C47 C36 120.2(5) . .
C54 C47 H47 119.9 . .
C36 C47 H47 119.9 . .
C21 C48 C9 120.4(4) . .
C21 C48 H48 119.8 . .
C9 C48 H48 119.8 . .
C40 C49 C37 120.8(5) . .
C40 C49 H49 119.6 . .
C37 C49 H49 119.6 . .
C43 C50 C21 118.5(4) . .
C43 C50 P2 123.0(3) . .
C21 C50 P2 118.6(3) . .
C40 C51 C34 120.1(5) . .
C40 C51 H51 120.0 . .
C34 C51 H51 120.0 . .
C55 C52 C58 119.8(5) . .
C55 C52 H52 120.1 . .
C58 C52 H52 120.1 . .
C59 C53 C63 119.9(6) . .
C59 C53 H53 120.0 . .
C63 C53 H53 120.0 . .
C46 C54 C47 119.8(5) . .
C46 C54 H54 120.1 . .
C47 C54 H54 120.1 . .
C66 C55 C52 120.1(6) . .
C66 C55 H55 119.9 . .
C52 C55 H55 119.9 . .
C72 C56 C69 121.3(6) . .
C72 C56 H56 119.3 . .
C69 C56 H56 119.3 . .
C75 C57 C76 119.3(7) . .
C75 C57 H57 120.4 . .
C76 C57 H57 120.4 . .
C61 C58 C52 119.5(6) . .
C61 C58 H58 120.3 . .
C52 C58 H58 120.3 . .
C53 C59 C67 120.3(6) . .
C53 C59 H59 119.9 . .
C67 C59 H59 119.9 . .
C74 C60 C77 115.5(8) . 2_656
C74 C60 H60 122.2 . .
C77 C60 H60 122.2 2_656 .
C65 C61 C58 120.3(5) . .
C65 C61 H61 119.8 . .
C58 C61 H61 119.8 . .
C68 C62 C63 119.9(6) . .
C68 C62 H62 120.0 . .
C63 C62 H62 120.0 . .
C53 C63 C62 119.9(6) . .
C53 C63 H63 120.1 . .
C62 C63 H63 120.1 . .
C61 C65 C66 119.4(6) . .
C61 C65 H65 120.3 . .
C66 C65 H65 120.3 . .
C55 C66 C65 120.9(6) . .
C55 C66 H66 119.6 . .
C65 C66 H66 119.6 . .
C59 C67 C68 120.4(7) . .
C59 C67 H67 119.8 . .
C68 C67 H67 119.8 . .
C62 C68 C67 119.5(6) . .
C62 C68 H68 120.2 . .
C67 C68 H68 120.2 . .
C56 C69 C79 119.8(7) . .
C56 C69 H69 120.1 . .
C79 C69 H69 120.1 . .
C76 C70 C73 119.4(7) . .
C76 C70 H70 120.3 . .
C73 C70 H70 120.3 . .
C80 C71 C72 121.8(7) . .
C80 C71 H71 119.1 . .
C72 C71 H71 119.1 . .
C56 C72 C71 118.3(6) . .
C56 C72 H72 120.8 . .
C71 C72 H72 120.8 . .
C70 C73 C78 121.2(7) . .
C70 C73 H73 119.4 . .
C78 C73 H73 119.4 . .
C60 C74 C77 125.4(4) . .
C60 C74 H74 117.3 . .
C77 C74 H74 117.3 . .
C57 C75 C78 121.0(7) . .
C57 C75 H75 119.5 . .
C78 C75 H75 119.5 . .
C70 C76 C57 120.7(7) . .
C70 C76 H76 119.7 . .
C57 C76 H76 119.7 . .
C74 C77 C60 119.0(8) . 2_656
C74 C77 H77 120.5 . .
C60 C77 H77 120.5 2_656 .
C73 C78 C75 118.5(7) . .
C73 C78 H78 120.8 . .
C75 C78 H78 120.8 . .
C80 C79 C69 119.9(7) . .
C80 C79 H79 120.0 . .
C69 C79 H79 120.0 . .
C71 C80 C79 118.8(7) . .
C71 C80 H80 120.6 . .
C79 C80 H80 120.6 . .

loop_
_geom_bond_atom_site_label_1
_geom_bond_atom_site_label_2
_geom_bond_distance
_geom_bond_site_symmetry_2
Rh1 C11 2.019(4) .
Rh1 N1 2.021(4) .
Rh1 P1 2.3581(13) .
Rh1 Cl1 2.3686(12) .
Rh1 P2 2.3747(13) .
Rh1 Cl2 2.5023(14) .
P1 C8 1.822(4) .
P1 C6 1.827(4) .
P1 C16 1.841(4) .
P2 C42 1.824(4) .
P2 C7 1.828(4) .
P2 C50 1.837(4) .
N1 C1 1.303(5) .
N1 H1 0.8800 .
C1 C5 1.458(6) .
C1 C2 1.509(6) .
C2 C3 1.469(7) .
C2 C4 1.542(6) .
C2 H2 1.0000 .
C3 H3A 0.9800 .
C3 H3B 0.9800 .
C3 H3C 0.9800 .
C4 H4A 0.9800 .
C4 H4B 0.9800 .
C4 H4C 0.9800 .
C5 C26 1.412(6) .
C5 C11 1.425(6) .
C6 C10 1.389(6) .
C6 C18 1.394(6) .
C7 C30 1.394(6) .
C7 C24 1.395(5) .
C8 C37 1.401(6) .
C8 C34 1.405(6) .
C9 C22 1.384(6) .
C9 C48 1.386(6) .
C9 H9 0.9500 .
C10 C17 1.378(6) .
C10 H10 0.9500 .
C11 C44 1.379(6) .
C12 C35 1.385(6) .
C12 C16 1.394(6) .
C12 H12 0.9500 .
C13 C42 1.379(6) .
C13 C19 1.397(6) .
C13 H13 0.9500 .
C14 C16 1.371(6) .
C14 C20 1.396(6) .
C14 H14 0.9500 .
C15 C45 1.367(6) .
C15 C24 1.383(6) .
C15 H15 0.9500 .
C17 C25 1.383(6) .
C17 H17 0.9500 .
C18 C38 1.381(6) .
C18 H18 0.9500 .
C19 C33 1.378(6) .
C19 H19 0.9500 .
C20 C27 1.381(6) .
C20 H20 0.9500 .
C21 C48 1.378(6) .
C21 C50 1.389(6) .
C21 H21 0.9500 .
C22 C43 1.398(6) .
C22 H22 0.9500 .
C23 C31 1.393(6) .
C23 C42 1.397(6) .
C23 H23 0.9500 .
C24 H24 0.9500 .
C25 C38 1.391(6) .
C25 H25 0.9500 .
C26 C39 1.363(7) .
C26 H26 0.9500 .
C27 C35 1.369(6) .
C27 H27 0.9500 .
C28 C39 1.382(7) .
C28 C44 1.397(6) .
C28 H28 0.9500 .
C29 C36 1.376(7) .
C29 C41 1.383(6) .
C29 H29 0.9500 .
C30 C32 1.387(6) .
C30 H30 0.9500 .
C31 C33 1.368(6) .
C31 H31 0.9500 .
C32 C45 1.389(6) .
C32 H32 0.9500 .
C33 H33 0.9500 .
C34 C51 1.390(6) .
C34 H34 0.9500 .
C35 H35 0.9500 .
C36 C47 1.394(6) .
C36 H36 0.9500 .
C37 C49 1.387(6) .
C37 H37 0.9500 .
C38 H38 0.9500 .
C39 H39 0.9500 .
C40 C51 1.371(7) .
C40 C49 1.372(7) .
C40 H40 0.9500 .
C41 C46 1.388(7) .
C41 H41 0.9500 .
C43 C50 1.381(6) .
C43 H43 0.9500 .
C44 H44 0.9500 .
C45 H45 0.9500 .
C46 C54 1.362(8) .
C46 H46 0.9500 .
C47 C54 1.382(7) .
C47 H47 0.9500 .
C48 H48 0.9500 .
C49 H49 0.9500 .
C51 H51 0.9500 .
C52 C55 1.371(8) .
C52 C58 1.386(8) .
C52 H52 0.9500 .
C53 C59 1.361(8) .
C53 C63 1.367(8) .
C53 H53 0.9500 .
C54 H54 0.9500 .
C55 C66 1.364(7) .
C55 H55 0.9500 .
C56 C72 1.346(8) .
C56 C69 1.356(8) .
C56 H56 0.9500 .
C57 C75 1.350(11) .
C57 C76 1.356(10) .
C57 H57 0.9500 .
C58 C61 1.383(8) .
C58 H58 0.9500 .
C59 C67 1.361(8) .
C59 H59 0.9500 .
C60 C74 1.348(2) .
C60 C77 1.380(10) 2_656
C60 H60 0.9500 .
C61 C65 1.371(9) .
C61 H61 0.9500 .
C62 C68 1.364(9) .
C62 C63 1.382(8) .
C62 H62 0.9500 .
C63 H63 0.9500 .
C65 C66 1.374(8) .
C65 H65 0.9500 .
C66 H66 0.9500 .
C67 C68 1.372(9) .
C67 H67 0.9500 .
C68 H68 0.9500 .
C69 C79 1.376(10) .
C69 H69 0.9500 .
C70 C76 1.349(9) .
C70 C73 1.349(9) .
C70 H70 0.9500 .
C71 C80 1.354(10) .
C71 C72 1.381(9) .
C71 H71 0.9500 .
C72 H72 0.9500 .
C73 C78 1.356(9) .
C73 H73 0.9500 .
C74 C77 1.356(2) .
C74 H74 0.9500 .
C75 C78 1.362(10) .
C75 H75 0.9500 .
C76 H76 0.9500 .
C77 C60 1.380(10) 2_656
C77 H77 0.9500 .
C78 H78 0.9500 .
C79 C80 1.366(10) .
C79 H79 0.9500 .
C80 H80 0.9500 .

loop_
_geom_torsion_atom_site_label_1
_geom_torsion_atom_site_label_2
_geom_torsion_atom_site_label_3
_geom_torsion_atom_site_label_4
_geom_torsion
_geom_torsion_site_symmetry_1
_geom_torsion_site_symmetry_4
Rh1 N1 C1 C5 1.7(5) . .
Rh1 N1 C1 C2 -176.3(3) . .
N1 C1 C2 C3 -23.1(7) . .
C5 C1 C2 C3 159.1(5) . .
N1 C1 C2 C4 101.5(5) . .
C5 C1 C2 C4 -76.3(6) . .
N1 C1 C5 C26 175.0(4) . .
C2 C1 C5 C26 -6.9(7) . .
N1 C1 C5 C11 -2.7(5) . .
C2 C1 C5 C11 175.4(4) . .
C8 P1 C6 C10 -8.9(4) . .
C16 P1 C6 C10 96.7(4) . .
Rh1 P1 C6 C10 -134.8(3) . .
C8 P1 C6 C18 175.3(3) . .
C16 P1 C6 C18 -79.1(3) . .
Rh1 P1 C6 C18 49.4(4) . .
C42 P2 C7 C30 -139.3(3) . .
C50 P2 C7 C30 -33.8(4) . .
Rh1 P2 C7 C30 95.0(3) . .
C42 P2 C7 C24 47.0(4) . .
C50 P2 C7 C24 152.4(3) . .
Rh1 P2 C7 C24 -78.8(3) . .
C6 P1 C8 C37 -48.9(4) . .
C16 P1 C8 C37 -154.3(4) . .
Rh1 P1 C8 C37 78.3(4) . .
C6 P1 C8 C34 135.2(4) . .
C16 P1 C8 C34 29.9(4) . .
Rh1 P1 C8 C34 -97.6(4) . .
C18 C6 C10 C17 -0.8(6) . .
P1 C6 C10 C17 -176.5(3) . .
C26 C5 C11 C44 2.9(6) . .
C1 C5 C11 C44 -179.3(4) . .
C26 C5 C11 Rh1 -175.5(3) . .
C1 C5 C11 Rh1 2.3(5) . .
C20 C14 C16 C12 -0.7(6) . .
C20 C14 C16 P1 177.9(3) . .
C35 C12 C16 C14 -0.3(7) . .
C35 C12 C16 P1 -179.0(4) . .
C8 P1 C16 C14 -112.7(4) . .
C6 P1 C16 C14 138.6(4) . .
Rh1 P1 C16 C14 11.8(4) . .
C8 P1 C16 C12 65.9(4) . .
C6 P1 C16 C12 -42.8(4) . .
Rh1 P1 C16 C12 -169.7(3) . .
C6 C10 C17 C25 0.1(7) . .
C10 C6 C18 C38 0.6(6) . .
P1 C6 C18 C38 176.7(3) . .
C42 C13 C19 C33 -0.3(6) . .
C16 C14 C20 C27 1.1(7) . .
C48 C9 C22 C43 -0.5(7) . .
C45 C15 C24 C7 -0.9(6) . .
C30 C7 C24 C15 0.6(6) . .
P2 C7 C24 C15 174.4(3) . .
C10 C17 C25 C38 0.8(7) . .
C11 C5 C26 C39 -0.5(6) . .
C1 C5 C26 C39 -178.0(4) . .
C14 C20 C27 C35 -0.5(7) . .
C24 C7 C30 C32 0.4(6) . .
P2 C7 C30 C32 -173.6(3) . .
C42 C23 C31 C33 -0.1(7) . .
C7 C30 C32 C45 -1.1(7) . .
C23 C31 C33 C19 -1.1(7) . .
C13 C19 C33 C31 1.2(7) . .
C37 C8 C34 C51 0.4(7) . .
P1 C8 C34 C51 176.4(4) . .
C20 C27 C35 C12 -0.5(7) . .
C16 C12 C35 C27 0.9(7) . .
C41 C29 C36 C47 0.2(7) . .
C34 C8 C37 C49 -1.7(6) . .
P1 C8 C37 C49 -177.6(3) . .
C6 C18 C38 C25 0.3(7) . .
C17 C25 C38 C18 -1.0(7) . .
C5 C26 C39 C28 -1.3(7) . .
C44 C28 C39 C26 0.6(7) . .
C36 C29 C41 C46 -0.2(7) . .
C19 C13 C42 C23 -0.8(6) . .
C19 C13 C42 P2 -177.1(3) . .
C31 C23 C42 C13 1.0(6) . .
C31 C23 C42 P2 177.1(3) . .
C7 P2 C42 C13 -170.1(3) . .
C50 P2 C42 C13 84.2(4) . .
Rh1 P2 C42 C13 -45.6(4) . .
C7 P2 C42 C23 13.7(4) . .
C50 P2 C42 C23 -91.9(4) . .
Rh1 P2 C42 C23 138.2(3) . .
C9 C22 C43 C50 -0.8(7) . .
C5 C11 C44 C28 -3.6(6) . .
Rh1 C11 C44 C28 174.4(3) . .
C39 C28 C44 C11 2.0(7) . .
C24 C15 C45 C32 0.3(6) . .
C30 C32 C45 C15 0.7(7) . .
C29 C41 C46 C54 -0.2(7) . .
C29 C36 C47 C54 0.2(7) . .
C50 C21 C48 C9 -1.3(8) . .
C22 C9 C48 C21 1.5(8) . .
C51 C40 C49 C37 -1.5(8) . .
C8 C37 C49 C40 2.3(7) . .
C22 C43 C50 C21 1.0(7) . .
C22 C43 C50 P2 -178.2(3) . .
C48 C21 C50 C43 0.0(7) . .
C48 C21 C50 P2 179.3(4) . .
C42 P2 C50 C43 -136.0(4) . .
C7 P2 C50 C43 115.6(4) . .
Rh1 P2 C50 C43 -9.0(4) . .
C42 P2 C50 C21 44.7(4) . .
C7 P2 C50 C21 -63.6(4) . .
Rh1 P2 C50 C21 171.7(3) . .
C49 C40 C51 C34 0.2(8) . .
C8 C34 C51 C40 0.4(8) . .
C41 C46 C54 C47 0.5(8) . .
C36 C47 C54 C46 -0.5(7) . .
C58 C52 C55 C66 0.5(9) . .
C55 C52 C58 C61 -0.9(9) . .
C63 C53 C59 C67 0.0(9) . .
C52 C58 C61 C65 1.0(9) . .
C59 C53 C63 C62 -0.3(9) . .
C68 C62 C63 C53 -0.3(9) . .
C58 C61 C65 C66 -0.5(10) . .
C52 C55 C66 C65 0.0(10) . .
C61 C65 C66 C55 0.0(10) . .
C53 C59 C67 C68 0.9(9) . .
C63 C62 C68 C67 1.2(9) . .
C59 C67 C68 C62 -1.5(10) . .
C72 C56 C69 C79 0.2(10) . .
C69 C56 C72 C71 -0.6(10) . .
C80 C71 C72 C56 0.4(10) . .
C76 C70 C73 C78 -0.4(11) . .
C77 C60 C74 C77 0.2(14) 2_656 .
C76 C57 C75 C78 -0.6(12) . .
C73 C70 C76 C57 0.3(11) . .
C75 C57 C76 C70 0.2(12) . .
C60 C74 C77 C60 -0.2(14) . 2_656
C70 C73 C78 C75 -0.1(11) . .
C57 C75 C78 C73 0.6(12) . .
C56 C69 C79 C80 0.3(11) . .
C72 C71 C80 C79 0.1(10) . .
C69 C79 C80 C71 -0.5(10) . .
